data_2108782
loop_
_publ_author_name
'Safari, Fatemeh'
'Katrusiak, Andrzej'

_publ_section_title
;
 Structure--property relationships of molecular shape and orientation with
 compression and expansion of xylitol
;
_journal_issue 2
_journal_name_full 'Acta Crystallographica Section B'
_journal_page_first
;
;
_journal_paper_doi 10.1107/S2052520621000445
_journal_volume 77
_journal_year 2021
_chemical_absolute_configuration rm
_chemical_formula_moiety 'C5 H12 O5'
_chemical_formula_sum 'C5 H12 O5'
_chemical_formula_weight 152.15
_chemical_name_common xylitol
_space_group_crystal_system orthorhombic
_space_group_IT_number 19
_space_group_name_Hall 'P 2ac 2ab'
_space_group_name_H-M_alt 'P 21 21 21'
_atom_sites_solution_hydrogens geom
_atom_sites_solution_primary direct
_audit_creation_date 2020-04-30
_audit_creation_method
;
Olex2 1.2
(compiled 2017.03.28 svn.r3405 for OlexSys, GUI svn.r5337)
;
_cell_angle_alpha 90
_cell_angle_beta 90
_cell_angle_gamma 90
_cell_formula_units_Z 4
_cell_length_a 7.9846(14)
_cell_length_b 8.6043(11)
_cell_length_c 8.179(12)
_cell_measurement_reflns_used 396
_cell_measurement_temperature 296.0(2)
_cell_measurement_theta_max 23.5880
_cell_measurement_theta_min 3.4430
_cell_volume 561.9(8)
_computing_molecular_graphics 'Olex2 (Dolomanov et al., 2009)'
_computing_publication_material 'Olex2 (Dolomanov et al., 2009)'
_computing_structure_refinement 'ShelXL (Sheldrick, 2015)'
_computing_structure_solution 'ShelXS (Sheldrick, 2008)'
_diffrn_ambient_temperature 296(2)
_diffrn_measured_fraction_theta_full 0.299
_diffrn_measured_fraction_theta_max 0.256
_diffrn_measurement_device_type 'multiwire proportional'
_diffrn_measurement_method 'phi and omega scans'
_diffrn_radiation_monochromator graphite
_diffrn_radiation_type MoK\a
_diffrn_radiation_wavelength 0.71073
_diffrn_reflns_av_R_equivalents 0.2099
_diffrn_reflns_av_unetI/netI 0.1704
_diffrn_reflns_Laue_measured_fraction_full 0.299
_diffrn_reflns_Laue_measured_fraction_max 0.256
_diffrn_reflns_limit_h_max 10
_diffrn_reflns_limit_h_min -10
_diffrn_reflns_limit_k_max 10
_diffrn_reflns_limit_k_min -10
_diffrn_reflns_limit_l_max 2
_diffrn_reflns_limit_l_min -2
_diffrn_reflns_number 2216
_diffrn_reflns_point_group_measured_fraction_full 0.262
_diffrn_reflns_point_group_measured_fraction_max 0.221
_diffrn_reflns_theta_full 25.242
_diffrn_reflns_theta_max 27.647
_diffrn_reflns_theta_min 3.481
_exptl_absorpt_coefficient_mu 0.162
_exptl_absorpt_correction_type none
_exptl_crystal_density_diffrn 1.798
_exptl_crystal_description prism
_exptl_crystal_F_000 328
_exptl_crystal_size_max 0.15
_exptl_crystal_size_mid 0.11
_exptl_crystal_size_min 0.1
_refine_diff_density_max 0.129
_refine_diff_density_min -0.126
_refine_diff_density_rms 0.031
_refine_ls_abs_structure_details
;
 Flack x determined using 34 quotients [(I+)-(I-)]/[(I+)+(I-)]
 (Parsons, Flack and Wagner, Acta Cryst. B69 (2013) 249-259).
;
_refine_ls_abs_structure_Flack 10.0(10)
_refine_ls_extinction_method none
_refine_ls_goodness_of_fit_ref 1.014
_refine_ls_hydrogen_treatment constr
_refine_ls_matrix_type full
_refine_ls_number_parameters 95
_refine_ls_number_reflns 290
_refine_ls_number_restraints 86
_refine_ls_restrained_S_all 0.874
_refine_ls_R_factor_all 0.1268
_refine_ls_R_factor_gt 0.0547
_refine_ls_shift/su_max 0.000
_refine_ls_shift/su_mean 0.000
_refine_ls_structure_factor_coef Fsqd
_refine_ls_weighting_details 'w=1/[\s^2^(Fo^2^)] where P=(Fo^2^+2Fc^2^)/3'
_refine_ls_weighting_scheme calc
_refine_ls_wR_factor_gt 0.0696
_refine_ls_wR_factor_ref 0.0827
_reflns_Friedel_coverage 0.443
_reflns_Friedel_fraction_full 0.206
_reflns_Friedel_fraction_max 0.169
_reflns_number_gt 160
_reflns_number_total 290
_reflns_threshold_expression 'I > 2\s(I)'
_cod_data_source_file um5047sup1.cif
_cod_data_source_block Xylitol4_70GPa
_cod_original_cell_volume 561.9(9)
_cod_database_code 2108782
_shelx_shelxl_version_number 2014/7
_shelx_space_group_comment
;
The symmetry employed for this shelxl refinement is uniquely defined
by the following loop, which should always be used as a source of
symmetry information in preference to the above space-group names.
They are only intended as comments.
;
_olex2_refinement_description
;
1. Fixed Uiso
 At 1.2 times of:
  All C(H) groups, All C(H,H) groups
 At 1.5 times of:
  All O(H) groups
2. Restrained distances
 C4-C5
 1.5 with sigma of 0.02
 C4-C3
 1.5 with sigma of 0.02
3. Uiso/Uaniso restraints and constraints
Uanis(C1) \\sim Ueq, Uanis(C2) \\sim Ueq: with sigma of 0.01 and sigma for
terminal atoms of 0.02
Uanis(O5) \\sim Ueq: with sigma of 0.01 and sigma for terminal atoms of 0.02
Uanis(O1) \\sim Ueq: with sigma of 0.01 and sigma for terminal atoms of 0.02
4. Rigid body (RIGU) restrains
 O4, C4, C3, C5, O3, C2, O5, O2, C1, O1
 with sigma for 1-2 distances of 0.004 and sigma for 1-3 distances of 0.004
5.a Ternary CH refined with riding coordinates:
 C3(H3A), C2(H2A), C4(H4A)
5.b Secondary CH2 refined with riding coordinates:
 C1(H1A,H1B), C5(H5A,H5B)
5.c Tetrahedral OH refined with riding coordinates:
 O1(H1)
5.d Idealised tetrahedral OH refined as rotating group:
 O4(H4), O2(H2), O3(H3), O5(H5)
;
_olex2_date_sample_data_collection 2019-04-06
_olex2_submission_special_instructions 'No special instructions were received'

loop_
_space_group_symop_operation_xyz
'x, y, z'
'-x+1/2, -y, z+1/2'
'-x, y+1/2, -z+1/2'
'x+1/2, -y+1/2, -z'

loop_
_atom_site_label
_atom_site_type_symbol
_atom_site_fract_x
_atom_site_fract_y
_atom_site_fract_z
_atom_site_U_iso_or_equiv
_atom_site_adp_type
_atom_site_occupancy
_atom_site_site_symmetry_order
_atom_site_calc_flag
_atom_site_refinement_flags_posn
_atom_site_refinement_flags_adp
_atom_site_refinement_flags_occupancy
_atom_site_disorder_assembly
_atom_site_disorder_group
O4 O 0.4714(16) 0.6451(10) 0.618(5) 0.049(16) Uani 1 1 d . U . . .
H4 H 0.490014 0.596054 0.701882 0.074 Uiso 1 1 calc GR . . . .
O2 O 0.8672(12) 0.5756(7) 0.288(5) 0.041(12) Uani 1 1 d . U . . .
H2 H 0.889523 0.667763 0.300782 0.062 Uiso 1 1 calc GR . . . .
O3 O 0.564(3) 0.7269(9) 0.304(6) 0.05(2) Uani 1 1 d . U . . .
H3 H 0.575995 0.728795 0.204394 0.070 Uiso 1 1 calc GR . . . .
O1 O 0.9315(14) 0.3162(12) 0.484(6) 0.028(12) Uani 1 1 d . U . . .
H1 H 0.993770 0.391633 0.476859 0.042 Uiso 1 1 calc R . . . .
O5 O 0.1509(12) 0.5276(9) 0.530(4) 0.035(11) Uani 1 1 d . U . . .
H5 H 0.129472 0.601658 0.589813 0.053 Uiso 1 1 calc GR . . . .
C3 C 0.5724(16) 0.5682(13) 0.361(6) 0.050(16) Uani 1 1 d D U . . .
H3A H 0.541706 0.501972 0.268093 0.060 Uiso 1 1 calc R . . . .
C2 C 0.7488(18) 0.5293(12) 0.404(8) 0.030(7) Uani 1 1 d . U . . .
H2A H 0.776294 0.577675 0.508707 0.036 Uiso 1 1 calc R . . . .
C1 C 0.7641(13) 0.3572(11) 0.420(6) 0.033(7) Uani 1 1 d . U . . .
H1A H 0.691751 0.324901 0.482911 0.040 Uiso 1 1 calc R . . . .
H1B H 0.750006 0.315978 0.331118 0.040 Uiso 1 1 calc R . . . .
C4 C 0.4413(19) 0.5428(15) 0.491(6) 0.047(16) Uani 1 1 d D U . . .
H4A H 0.449412 0.435942 0.531579 0.056 Uiso 1 1 calc R . . . .
C5 C 0.2675(16) 0.5693(13) 0.421(7) 0.036(13) Uani 1 1 d D U . . .
H5A H 0.253846 0.678215 0.392906 0.043 Uiso 1 1 calc R . . . .
H5B H 0.253973 0.508661 0.321577 0.043 Uiso 1 1 calc R . . . .

loop_
_atom_site_aniso_label
_atom_site_aniso_U_11
_atom_site_aniso_U_22
_atom_site_aniso_U_33
_atom_site_aniso_U_23
_atom_site_aniso_U_13
_atom_site_aniso_U_12
O4 0.033(6) 0.030(5) 0.08(5) 0.010(16) -0.018(17) 0.010(5)
O2 0.040(5) 0.025(4) 0.06(4) -0.007(13) 0.003(15) -0.006(4)
O3 0.044(7) 0.017(5) 0.08(7) 0.012(17) -0.01(2) 0.000(4)
O1 0.027(6) 0.030(5) 0.03(4) 0.006(16) 0.010(14) 0.001(4)
O5 0.036(5) 0.028(4) 0.04(3) -0.015(15) 0.023(14) -0.004(4)
C3 0.037(7) 0.028(6) 0.09(5) 0.027(16) 0.002(15) 0.001(6)
C2 0.032(6) 0.021(5) 0.036(19) -0.009(11) 0.000(11) 0.008(5)
C1 0.039(8) 0.024(5) 0.037(19) -0.002(11) 0.000(12) 0.004(5)
C4 0.036(7) 0.020(5) 0.08(5) 0.004(15) 0.008(14) 0.006(6)
C5 0.030(7) 0.028(7) 0.05(4) -0.007(18) 0.019(15) -0.013(6)

loop_
_atom_type_symbol
_atom_type_description
_atom_type_scat_dispersion_real
_atom_type_scat_dispersion_imag
_atom_type_scat_source
C C 0.0033 0.0016 'International Tables Vol C Tables 4.2.6.8 and 6.1.1.4'
H H 0.0000 0.0000 'International Tables Vol C Tables 4.2.6.8 and 6.1.1.4'
O O 0.0106 0.0060 'International Tables Vol C Tables 4.2.6.8 and 6.1.1.4'

loop_
_geom_angle_atom_site_label_1
_geom_angle_atom_site_label_2
_geom_angle_atom_site_label_3
_geom_angle
_geom_angle_site_symmetry_1
_geom_angle_site_symmetry_3
_geom_angle_publ_flag
O3 C3 C2 109.5(15) . . ?
O3 C3 C4 109(2) . . ?
C2 C3 C4 117(4) . . ?
O2 C2 C3 115(5) . . ?
O2 C2 C1 107(3) . . ?
C3 C2 C1 108.8(11) . . ?
O1 C1 C2 110.1(14) . . ?
O4 C4 C3 108.5(18) . . ?
O4 C4 C5 110(2) . . ?
C3 C4 C5 110(3) . . ?
O5 C5 C4 110(4) . . ?

loop_
_geom_bond_atom_site_label_1
_geom_bond_atom_site_label_2
_geom_bond_distance
_geom_bond_site_symmetry_2
_geom_bond_publ_flag
O4 C4 1.38(5) . ?
O2 C2 1.40(5) . ?
O3 C3 1.44(3) . ?
O1 C1 1.48(3) . ?
O5 C5 1.34(5) . ?
C3 C2 1.49(2) . ?
C3 C4 1.51(3) . ?
C2 C1 1.492(15) . ?
C4 C5 1.52(2) . ?

_cod_database_fobs_code 2108782
